data_7061437
loop_
_publ_author_name
'Huo, Yanchen'
'Hu, Xiang'
'Wang, Jixing'
'Hu, Hongfan'
'Shi, Xiaochao'

_publ_section_title
;
 Amido-trihydroquinoline ligated rare-earth metal complexes for
 polymerization of isoprene
;
_journal_issue 17
_journal_name_full 'New Journal of Chemistry'
_journal_page_first 8277
_journal_page_last 8283
_journal_paper_doi 10.1039/D2NJ00707J
_journal_volume 46
_journal_year 2022
_chemical_formula_sum 'C33 H57 N2 O Si2 Y'
_chemical_formula_weight 642.89
_space_group_crystal_system orthorhombic
_space_group_IT_number 61
_space_group_name_Hall '-P 2ac 2ab'
_space_group_name_H-M_alt 'P b c a'
_atom_sites_solution_hydrogens geom
_audit_creation_method SHELXL-2016/6
_audit_update_record
;
2022-01-14 deposited with the CCDC.	2022-03-28 downloaded from the CCDC.
;
_cell_angle_alpha 90
_cell_angle_beta 90
_cell_angle_gamma 90
_cell_formula_units_Z 8
_cell_length_a 15.925(3)
_cell_length_b 17.322(3)
_cell_length_c 26.711(5)
_cell_measurement_reflns_used 9962
_cell_measurement_temperature 173(2)
_cell_measurement_theta_max 25.07
_cell_measurement_theta_min 2.31
_cell_volume 7368(2)
_computing_cell_refinement 'Bruker SAINT'
_computing_data_collection 'Bruker APEX2'
_computing_data_reduction 'Bruker SAINT'
_computing_molecular_graphics 'Bruker SHELXTL'
_computing_publication_material 'Bruker SHELXTL'
_computing_structure_refinement 'SHELXL-2016/6 (Sheldrick, 2016)'
_computing_structure_solution 'SHELXT 2018/2 (Sheldrick, 2018)'
_diffrn_ambient_temperature 173(2)
_diffrn_measured_fraction_theta_full 1.000
_diffrn_measured_fraction_theta_max 1.000
_diffrn_measurement_device_type 'Bruker APEX-II CCD'
_diffrn_measurement_method '\f and \w scans'
_diffrn_radiation_type MoK\a
_diffrn_radiation_wavelength 0.71073
_diffrn_reflns_av_R_equivalents 0.1443
_diffrn_reflns_av_unetI/netI 0.0468
_diffrn_reflns_Laue_measured_fraction_full 1.000
_diffrn_reflns_Laue_measured_fraction_max 1.000
_diffrn_reflns_limit_h_max 19
_diffrn_reflns_limit_h_min -19
_diffrn_reflns_limit_k_max 20
_diffrn_reflns_limit_k_min -20
_diffrn_reflns_limit_l_max 32
_diffrn_reflns_limit_l_min -32
_diffrn_reflns_number 161996
_diffrn_reflns_point_group_measured_fraction_full 1.000
_diffrn_reflns_point_group_measured_fraction_max 1.000
_diffrn_reflns_theta_full 25.242
_diffrn_reflns_theta_max 25.500
_diffrn_reflns_theta_min 1.897
_exptl_absorpt_coefficient_mu 1.673
_exptl_absorpt_correction_T_max 0.745
_exptl_absorpt_correction_T_min 0.503
_exptl_absorpt_correction_type multi-scan
_exptl_absorpt_process_details sadabs
_exptl_crystal_colour yellow
_exptl_crystal_density_diffrn 1.159
_exptl_crystal_description block
_exptl_crystal_F_000 2752
_exptl_crystal_size_max 0.260
_exptl_crystal_size_mid 0.250
_exptl_crystal_size_min 0.210
_refine_diff_density_max 0.676
_refine_diff_density_min -0.243
_refine_diff_density_rms 0.054
_refine_ls_extinction_method none
_refine_ls_goodness_of_fit_ref 1.001
_refine_ls_hydrogen_treatment constr
_refine_ls_matrix_type full
_refine_ls_number_parameters 362
_refine_ls_number_reflns 6865
_refine_ls_number_restraints 0
_refine_ls_restrained_S_all 1.001
_refine_ls_R_factor_all 0.0659
_refine_ls_R_factor_gt 0.0342
_refine_ls_shift/su_max 0.002
_refine_ls_shift/su_mean 0.000
_refine_ls_structure_factor_coef Fsqd
_refine_ls_weighting_details 'w=1/[\s^2^(Fo^2^)+(0.0364P)^2^+2.3714P] where P=(Fo^2^+2Fc^2^)/3'
_refine_ls_weighting_scheme calc
_refine_ls_wR_factor_gt 0.0741
_refine_ls_wR_factor_ref 0.0833
_reflns_Friedel_coverage 0.000
_reflns_number_gt 4578
_reflns_number_total 6865
_reflns_threshold_expression 'I > 2\s(I)'
_cod_data_source_file d2nj00707j2.cif
_cod_data_source_block mo_210908b_0m_a
_cod_depositor_comments 'Adding full bibliography for 7061435--7061437.cif.'
_cod_database_code 7061437
_shelx_shelxl_version_number 2016/6
_shelx_space_group_comment
; 
The symmetry employed for this shelxl refinement is uniquely defined 
by the following loop, which should always be used as a source of 
symmetry information in preference to the above space-group names. 
They are only intended as comments. 
;
_shelx_estimated_absorpt_t_min 0.670
_shelx_estimated_absorpt_t_max 0.720

loop_
_space_group_symop_operation_xyz
'x, y, z'
'-x+1/2, -y, z+1/2'
'-x, y+1/2, -z+1/2'
'x+1/2, -y+1/2, -z'
'-x, -y, -z'
'x-1/2, y, -z-1/2'
'x, -y-1/2, z-1/2'
'-x-1/2, y-1/2, z'

loop_
_atom_site_label
_atom_site_type_symbol
_atom_site_fract_x
_atom_site_fract_y
_atom_site_fract_z
_atom_site_U_iso_or_equiv
_atom_site_adp_type
_atom_site_occupancy
_atom_site_site_symmetry_order
_atom_site_calc_flag
_atom_site_refinement_flags_posn
_atom_site_refinement_flags_adp
_atom_site_refinement_flags_occupancy
_atom_site_disorder_assembly
_atom_site_disorder_group
Y1 Y 0.43999(2) 0.75102(2) 0.59522(2) 0.02342(7) Uani 1 1 d . . . . .
Si1 Si 0.54414(5) 0.55505(5) 0.60014(3) 0.03267(17) Uani 1 1 d . . . . .
Si2 Si 0.35800(5) 0.86269(5) 0.48214(3) 0.03643(19) Uani 1 1 d . . . . .
O1 O 0.55611(11) 0.80367(12) 0.63875(7) 0.0349(4) Uani 1 1 d . . . . .
N1 N 0.31189(13) 0.67996(13) 0.57477(8) 0.0304(5) Uani 1 1 d . . . . .
N2 N 0.34093(12) 0.77029(12) 0.65340(8) 0.0255(5) Uani 1 1 d . . . . .
C1 C 0.30272(18) 0.63509(17) 0.53405(11) 0.0387(7) Uani 1 1 d . . . . .
H1 H 0.351350 0.620876 0.515628 0.046 Uiso 1 1 calc R U . . .
C2 C 0.22571(19) 0.60897(18) 0.51803(11) 0.0404(7) Uani 1 1 d . . . . .
H2 H 0.221178 0.576005 0.489732 0.049 Uiso 1 1 calc R U . . .
C3 C 0.15537(17) 0.63184(17) 0.54406(11) 0.0394(7) Uani 1 1 d . . . . .
H3 H 0.101508 0.615163 0.533246 0.047 Uiso 1 1 calc R U . . .
C4 C 0.16209(16) 0.67860(16) 0.58559(10) 0.0335(6) Uani 1 1 d . . . . .
C5 C 0.24289(16) 0.69944(15) 0.60103(10) 0.0279(6) Uani 1 1 d . . . . .
C6 C 0.25542(16) 0.7436(2) 0.64894(10) 0.0380(7) Uani 1 1 d . . . . .
H6 H 0.248321 0.704601 0.676248 0.046 Uiso 1 1 calc R U . . .
C7 C 0.18555(19) 0.7997(2) 0.65606(15) 0.0618(11) Uani 1 1 d . . . . .
H7A H 0.188547 0.839620 0.629587 0.074 Uiso 1 1 calc R U . . .
H7B H 0.192341 0.825768 0.688796 0.074 Uiso 1 1 calc R U . . .
C8 C 0.10074(19) 0.7612(3) 0.65420(17) 0.0763(14) Uani 1 1 d . . . . .
H8A H 0.092552 0.732377 0.685838 0.092 Uiso 1 1 calc R U . . .
H8B H 0.057206 0.801922 0.652828 0.092 Uiso 1 1 calc R U . . .
C9 C 0.0868(2) 0.7087(3) 0.61300(16) 0.0676(12) Uani 1 1 d . . . . .
H9A H 0.050275 0.735058 0.588367 0.081 Uiso 1 1 calc R U . . .
H9B H 0.055088 0.663793 0.625967 0.081 Uiso 1 1 calc R U . . .
C10 C 0.35794(15) 0.80479(15) 0.70057(9) 0.0258(5) Uani 1 1 d . . . . .
C11 C 0.36568(15) 0.88597(16) 0.70452(10) 0.0295(6) Uani 1 1 d . . . . .
C12 C 0.38721(18) 0.91886(18) 0.75061(12) 0.0404(7) Uani 1 1 d . . . . .
H12 H 0.393907 0.973230 0.752981 0.048 Uiso 1 1 calc R U . . .
C13 C 0.39890(18) 0.87397(19) 0.79266(11) 0.0413(7) Uani 1 1 d . . . . .
H13 H 0.412651 0.897304 0.823780 0.050 Uiso 1 1 calc R U . . .
C14 C 0.39046(16) 0.79487(18) 0.78917(10) 0.0355(7) Uani 1 1 d . . . . .
H14 H 0.397948 0.764080 0.818259 0.043 Uiso 1 1 calc R U . . .
C15 C 0.37111(15) 0.75913(16) 0.74369(9) 0.0286(6) Uani 1 1 d . . . . .
C16 C 0.35171(17) 0.93898(16) 0.66001(11) 0.0351(6) Uani 1 1 d . . . . .
H16 H 0.333352 0.906120 0.631244 0.042 Uiso 1 1 calc R U . . .
C17 C 0.4320(2) 0.98066(19) 0.64413(13) 0.0485(8) Uani 1 1 d . . . . .
H17A H 0.451566 1.013553 0.671600 0.073 Uiso 1 1 calc R U . . .
H17B H 0.420432 1.012607 0.614639 0.073 Uiso 1 1 calc R U . . .
H17C H 0.475347 0.942571 0.635967 0.073 Uiso 1 1 calc R U . . .
C18 C 0.2821(2) 0.9981(2) 0.66983(15) 0.0592(10) Uani 1 1 d . . . . .
H18A H 0.231226 0.971263 0.681020 0.089 Uiso 1 1 calc R U . . .
H18B H 0.270000 1.026509 0.638929 0.089 Uiso 1 1 calc R U . . .
H18C H 0.300373 1.034301 0.695815 0.089 Uiso 1 1 calc R U . . .
C19 C 0.36639(18) 0.67119(16) 0.74239(10) 0.0348(6) Uani 1 1 d . . . . .
H19 H 0.354236 0.655460 0.707109 0.042 Uiso 1 1 calc R U . . .
C20 C 0.4492(2) 0.6338(2) 0.75762(15) 0.0596(10) Uani 1 1 d . . . . .
H20A H 0.494372 0.653183 0.736143 0.089 Uiso 1 1 calc R U . . .
H20B H 0.444780 0.577638 0.753901 0.089 Uiso 1 1 calc R U . . .
H20C H 0.461555 0.646458 0.792603 0.089 Uiso 1 1 calc R U . . .
C21 C 0.2948(2) 0.6411(2) 0.77523(13) 0.0592(10) Uani 1 1 d . . . . .
H21A H 0.290051 0.585016 0.771300 0.089 Uiso 1 1 calc R U . . .
H21B H 0.241970 0.665573 0.765069 0.089 Uiso 1 1 calc R U . . .
H21C H 0.306420 0.653439 0.810358 0.089 Uiso 1 1 calc R U . . .
C22 C 0.52100(18) 0.64292(17) 0.56494(11) 0.0366(7) Uani 1 1 d . . . . .
H22A H 0.493081 0.625801 0.533737 0.044 Uiso 1 1 calc R U . . .
H22B H 0.576069 0.664338 0.554798 0.044 Uiso 1 1 calc R U . . .
C23 C 0.6249(2) 0.5791(2) 0.64881(13) 0.0530(9) Uani 1 1 d . . . . .
H23A H 0.673502 0.603398 0.632730 0.079 Uiso 1 1 calc R U . . .
H23B H 0.642706 0.531752 0.665802 0.079 Uiso 1 1 calc R U . . .
H23C H 0.600640 0.614852 0.673316 0.079 Uiso 1 1 calc R U . . .
C24 C 0.4467(2) 0.5165(2) 0.63057(14) 0.0540(9) Uani 1 1 d . . . . .
H24A H 0.420233 0.557441 0.650400 0.081 Uiso 1 1 calc R U . . .
H24B H 0.461446 0.473240 0.652487 0.081 Uiso 1 1 calc R U . . .
H24C H 0.407523 0.498803 0.604725 0.081 Uiso 1 1 calc R U . . .
C25 C 0.5889(2) 0.47335(19) 0.56256(13) 0.0526(9) Uani 1 1 d . . . . .
H25A H 0.549477 0.459210 0.535928 0.079 Uiso 1 1 calc R U . . .
H25B H 0.598262 0.428752 0.584440 0.079 Uiso 1 1 calc R U . . .
H25C H 0.642387 0.489390 0.547682 0.079 Uiso 1 1 calc R U . . .
C26 C 0.44214(17) 0.83947(17) 0.52624(10) 0.0368(6) Uani 1 1 d . . . . .
H26A H 0.459036 0.889617 0.540891 0.044 Uiso 1 1 calc R U . . .
H26B H 0.489888 0.822684 0.505146 0.044 Uiso 1 1 calc R U . . .
C27 C 0.3822(2) 0.94795(19) 0.44072(12) 0.0492(8) Uani 1 1 d . . . . .
H27A H 0.402556 0.990914 0.461290 0.074 Uiso 1 1 calc R U . . .
H27B H 0.331234 0.963748 0.422935 0.074 Uiso 1 1 calc R U . . .
H27C H 0.425556 0.933513 0.416391 0.074 Uiso 1 1 calc R U . . .
C28 C 0.3379(3) 0.7807(2) 0.43810(14) 0.0644(10) Uani 1 1 d . . . . .
H28A H 0.391363 0.761946 0.424604 0.097 Uiso 1 1 calc R U . . .
H28B H 0.302071 0.798383 0.410563 0.097 Uiso 1 1 calc R U . . .
H28C H 0.309672 0.738704 0.456073 0.097 Uiso 1 1 calc R U . . .
C29 C 0.2582(2) 0.8845(2) 0.51616(14) 0.0593(10) Uani 1 1 d . . . . .
H29A H 0.239793 0.838478 0.534473 0.089 Uiso 1 1 calc R U . . .
H29B H 0.214852 0.899525 0.492032 0.089 Uiso 1 1 calc R U . . .
H29C H 0.267730 0.926844 0.539800 0.089 Uiso 1 1 calc R U . . .
C30 C 0.58008(18) 0.8114(2) 0.69101(11) 0.0440(8) Uani 1 1 d . . . . .
H30A H 0.597566 0.760972 0.704972 0.053 Uiso 1 1 calc R U . . .
H30B H 0.532751 0.831685 0.711127 0.053 Uiso 1 1 calc R U . . .
C31 C 0.6520(2) 0.8671(3) 0.69096(15) 0.0725(12) Uani 1 1 d . . . . .
H31A H 0.631662 0.920693 0.695467 0.087 Uiso 1 1 calc R U . . .
H31B H 0.692064 0.854854 0.718147 0.087 Uiso 1 1 calc R U . . .
C32 C 0.6920(2) 0.8576(3) 0.64147(14) 0.0718(12) Uani 1 1 d . . . . .
H32A H 0.714184 0.907613 0.629306 0.086 Uiso 1 1 calc R U . . .
H32B H 0.738928 0.820260 0.643471 0.086 Uiso 1 1 calc R U . . .
C33 C 0.62666(19) 0.8291(2) 0.60802(12) 0.0570(10) Uani 1 1 d . . . . .
H33A H 0.648300 0.785469 0.587831 0.068 Uiso 1 1 calc R U . . .
H33B H 0.608490 0.870562 0.584939 0.068 Uiso 1 1 calc R U . . .

loop_
_atom_site_aniso_label
_atom_site_aniso_U_11
_atom_site_aniso_U_22
_atom_site_aniso_U_33
_atom_site_aniso_U_23
_atom_site_aniso_U_13
_atom_site_aniso_U_12
Y1 0.01946(11) 0.02766(12) 0.02315(11) -0.00102(12) 0.00083(9) -0.00017(11)
Si1 0.0288(4) 0.0329(4) 0.0363(4) -0.0048(3) 0.0014(3) 0.0013(3)
Si2 0.0345(4) 0.0416(5) 0.0332(4) 0.0088(4) -0.0016(3) -0.0006(4)
O1 0.0256(9) 0.0457(12) 0.0334(10) -0.0040(9) -0.0023(8) -0.0049(9)
N1 0.0256(11) 0.0339(13) 0.0317(12) -0.0098(10) -0.0010(9) -0.0020(9)
N2 0.0219(10) 0.0316(13) 0.0230(10) -0.0050(9) -0.0007(8) -0.0034(8)
C1 0.0366(16) 0.0415(18) 0.0379(16) -0.0129(14) -0.0007(13) -0.0033(13)
C2 0.0441(17) 0.0398(17) 0.0374(16) -0.0117(14) -0.0074(14) -0.0027(14)
C3 0.0310(15) 0.0422(17) 0.0450(18) -0.0039(14) -0.0144(13) -0.0054(13)
C4 0.0239(13) 0.0376(16) 0.0391(16) -0.0010(12) -0.0039(11) -0.0015(11)
C5 0.0264(13) 0.0277(14) 0.0297(14) 0.0012(11) -0.0019(11) -0.0043(10)
C6 0.0243(12) 0.0553(19) 0.0342(14) -0.0117(15) 0.0034(11) -0.0057(14)
C7 0.0305(16) 0.081(3) 0.074(3) -0.043(2) 0.0070(16) -0.0022(17)
C8 0.0256(15) 0.102(3) 0.102(3) -0.053(3) 0.0163(18) -0.0105(19)
C9 0.0259(16) 0.088(3) 0.089(3) -0.042(2) 0.0084(17) -0.0101(17)
C10 0.0194(12) 0.0347(15) 0.0235(13) -0.0048(11) 0.0036(10) -0.0026(11)
C11 0.0218(12) 0.0337(15) 0.0330(15) -0.0056(11) 0.0005(11) -0.0017(11)
C12 0.0410(16) 0.0376(17) 0.0425(17) -0.0164(14) -0.0002(14) -0.0022(13)
C13 0.0382(16) 0.057(2) 0.0288(16) -0.0176(15) -0.0023(13) -0.0043(14)
C14 0.0306(14) 0.0519(19) 0.0240(14) -0.0013(13) -0.0002(11) -0.0023(13)
C15 0.0209(11) 0.0395(16) 0.0255(12) -0.0047(12) 0.0027(9) -0.0033(12)
C16 0.0346(15) 0.0298(15) 0.0407(16) -0.0027(12) -0.0002(13) -0.0021(12)
C17 0.0481(19) 0.0427(19) 0.055(2) 0.0038(15) 0.0079(16) -0.0018(15)
C18 0.0474(18) 0.052(2) 0.078(3) 0.0112(19) 0.0095(18) 0.0148(16)
C19 0.0394(16) 0.0390(16) 0.0258(14) 0.0012(12) -0.0041(12) -0.0039(13)
C20 0.060(2) 0.045(2) 0.073(2) 0.0018(18) -0.0167(19) 0.0062(17)
C21 0.072(2) 0.060(2) 0.046(2) 0.0021(18) 0.0128(17) -0.0256(19)
C22 0.0337(15) 0.0405(17) 0.0356(16) -0.0052(13) 0.0009(12) 0.0047(13)
C23 0.0515(19) 0.056(2) 0.051(2) 0.0053(17) -0.0116(16) -0.0047(17)
C24 0.0423(18) 0.053(2) 0.066(2) 0.0032(18) 0.0093(18) -0.0026(16)
C25 0.065(2) 0.0404(19) 0.052(2) -0.0078(16) 0.0056(17) 0.0133(16)
C26 0.0324(14) 0.0418(17) 0.0363(16) 0.0072(13) -0.0012(12) -0.0027(13)
C27 0.0532(19) 0.048(2) 0.0465(19) 0.0145(16) 0.0067(15) 0.0063(16)
C28 0.083(3) 0.063(2) 0.047(2) 0.0008(18) -0.0151(19) -0.018(2)
C29 0.0397(18) 0.076(3) 0.062(2) 0.026(2) 0.0105(17) 0.0107(17)
C30 0.0332(15) 0.064(2) 0.0352(16) -0.0013(15) -0.0063(13) -0.0049(15)
C31 0.051(2) 0.102(3) 0.064(2) -0.020(2) -0.0073(19) -0.026(2)
C32 0.049(2) 0.110(4) 0.056(2) 0.010(2) -0.0090(17) -0.036(2)
C33 0.0314(16) 0.093(3) 0.047(2) -0.0055(19) 0.0072(14) -0.0196(17)

loop_
_atom_type_symbol
_atom_type_description
_atom_type_scat_dispersion_real
_atom_type_scat_dispersion_imag
_atom_type_scat_source
C C 0.0033 0.0016 'International Tables Vol C Tables 4.2.6.8 and 6.1.1.4'
H H 0.0000 0.0000 'International Tables Vol C Tables 4.2.6.8 and 6.1.1.4'
N N 0.0061 0.0033 'International Tables Vol C Tables 4.2.6.8 and 6.1.1.4'
O O 0.0106 0.0060 'International Tables Vol C Tables 4.2.6.8 and 6.1.1.4'
Si Si 0.0817 0.0704 'International Tables Vol C Tables 4.2.6.8 and 6.1.1.4'
Y Y -2.7962 3.5667 'International Tables Vol C Tables 4.2.6.8 and 6.1.1.4'

loop_
_geom_angle_atom_site_label_1
_geom_angle_atom_site_label_2
_geom_angle_atom_site_label_3
_geom_angle
_geom_angle_site_symmetry_1
_geom_angle_site_symmetry_3
_geom_angle_publ_flag
N2 Y1 O1 98.74(7) . . ?
N2 Y1 C26 116.64(9) . . ?
O1 Y1 C26 96.90(8) . . ?
N2 Y1 C22 136.45(9) . . ?
O1 Y1 C22 92.63(9) . . ?
C26 Y1 C22 103.33(10) . . ?
N2 Y1 N1 69.04(7) . . ?
O1 Y1 N1 162.89(7) . . ?
C26 Y1 N1 99.32(9) . . ?
C22 Y1 N1 88.88(9) . . ?
C22 Si1 C24 110.66(15) . . ?
C22 Si1 C23 108.05(15) . . ?
C24 Si1 C23 110.25(17) . . ?
C22 Si1 C25 115.46(15) . . ?
C24 Si1 C25 106.15(17) . . ?
C23 Si1 C25 106.15(17) . . ?
C26 Si2 C29 110.74(15) . . ?
C26 Si2 C28 111.29(16) . . ?
C29 Si2 C28 108.26(19) . . ?
C26 Si2 C27 113.59(15) . . ?
C29 Si2 C27 107.54(16) . . ?
C28 Si2 C27 105.12(17) . . ?
C30 O1 C33 108.1(2) . . ?
C30 O1 Y1 135.44(16) . . ?
C33 O1 Y1 116.19(16) . . ?
C1 N1 C5 118.5(2) . . ?
C1 N1 Y1 124.22(18) . . ?
C5 N1 Y1 116.00(16) . . ?
C10 N2 C6 112.8(2) . . ?
C10 N2 Y1 122.95(15) . . ?
C6 N2 Y1 124.02(16) . . ?
N1 C1 C2 122.6(3) . . ?
C1 C2 C3 118.3(3) . . ?
C2 C3 C4 120.8(3) . . ?
C3 C4 C5 117.4(3) . . ?
C3 C4 C9 122.4(3) . . ?
C5 C4 C9 120.1(3) . . ?
N1 C5 C4 122.2(2) . . ?
N1 C5 C6 117.5(2) . . ?
C4 C5 C6 120.3(2) . . ?
N2 C6 C7 119.0(3) . . ?
N2 C6 C5 111.0(2) . . ?
C7 C6 C5 109.9(2) . . ?
C6 C7 C8 112.1(3) . . ?
C9 C8 C7 116.2(3) . . ?
C8 C9 C4 117.9(3) . . ?
C15 C10 C11 118.8(2) . . ?
C15 C10 N2 121.1(2) . . ?
C11 C10 N2 120.0(2) . . ?
C12 C11 C10 119.4(3) . . ?
C12 C11 C16 118.6(3) . . ?
C10 C11 C16 122.0(2) . . ?
C13 C12 C11 121.4(3) . . ?
C12 C13 C14 119.5(3) . . ?
C13 C14 C15 121.3(3) . . ?
C14 C15 C10 119.6(3) . . ?
C14 C15 C19 118.2(2) . . ?
C10 C15 C19 122.2(2) . . ?
C11 C16 C17 112.4(2) . . ?
C11 C16 C18 112.1(2) . . ?
C17 C16 C18 109.7(3) . . ?
C20 C19 C15 112.1(2) . . ?
C20 C19 C21 110.3(3) . . ?
C15 C19 C21 111.3(3) . . ?
Si1 C22 Y1 125.57(14) . . ?
Si2 C26 Y1 128.70(14) . . ?
O1 C30 C31 105.0(3) . . ?
C32 C31 C30 105.0(3) . . ?
C33 C32 C31 106.2(3) . . ?
C32 C33 O1 107.9(3) . . ?

loop_
_geom_bond_atom_site_label_1
_geom_bond_atom_site_label_2
_geom_bond_distance
_geom_bond_site_symmetry_2
_geom_bond_publ_flag
Y1 N2 2.239(2) . ?
Y1 O1 2.3672(18) . ?
Y1 C26 2.397(3) . ?
Y1 C22 2.414(3) . ?
Y1 N1 2.444(2) . ?
Si1 C22 1.827(3) . ?
Si1 C24 1.874(3) . ?
Si1 C23 1.876(3) . ?
Si1 C25 1.876(3) . ?
Si2 C26 1.829(3) . ?
Si2 C29 1.869(3) . ?
Si2 C28 1.872(4) . ?
Si2 C27 1.885(3) . ?
O1 C30 1.453(3) . ?
O1 C33 1.459(3) . ?
N1 C1 1.345(3) . ?
N1 C5 1.347(3) . ?
N2 C10 1.420(3) . ?
N2 C6 1.443(3) . ?
C1 C2 1.376(4) . ?
C2 C3 1.377(4) . ?
C3 C4 1.378(4) . ?
C4 C5 1.399(4) . ?
C4 C9 1.498(4) . ?
C5 C6 1.504(4) . ?
C6 C7 1.490(4) . ?
C7 C8 1.507(4) . ?
C8 C9 1.445(5) . ?
C10 C15 1.413(4) . ?
C10 C11 1.415(4) . ?
C11 C12 1.399(4) . ?
C11 C16 1.519(4) . ?
C12 C13 1.379(4) . ?
C13 C14 1.380(4) . ?
C14 C15 1.398(4) . ?
C15 C19 1.525(4) . ?
C16 C17 1.528(4) . ?
C16 C18 1.532(4) . ?
C19 C20 1.524(4) . ?
C19 C21 1.530(4) . ?
C30 C31 1.497(5) . ?
C31 C32 1.477(5) . ?
C32 C33 1.458(4) . ?

loop_
_geom_torsion_atom_site_label_1
_geom_torsion_atom_site_label_2
_geom_torsion_atom_site_label_3
_geom_torsion_atom_site_label_4
_geom_torsion
_geom_torsion_site_symmetry_1
_geom_torsion_site_symmetry_2
_geom_torsion_site_symmetry_3
_geom_torsion_site_symmetry_4
_geom_torsion_publ_flag
C5 N1 C1 C2 0.6(4) . . . . ?
Y1 N1 C1 C2 -166.1(2) . . . . ?
N1 C1 C2 C3 2.0(5) . . . . ?
C1 C2 C3 C4 -1.1(5) . . . . ?
C2 C3 C4 C5 -2.1(4) . . . . ?
C2 C3 C4 C9 176.1(3) . . . . ?
C1 N1 C5 C4 -4.0(4) . . . . ?
Y1 N1 C5 C4 163.7(2) . . . . ?
C1 N1 C5 C6 174.6(3) . . . . ?
Y1 N1 C5 C6 -17.6(3) . . . . ?
C3 C4 C5 N1 4.8(4) . . . . ?
C9 C4 C5 N1 -173.5(3) . . . . ?
C3 C4 C5 C6 -173.8(3) . . . . ?
C9 C4 C5 C6 7.9(4) . . . . ?
C10 N2 C6 C7 57.5(4) . . . . ?
Y1 N2 C6 C7 -127.4(3) . . . . ?
C10 N2 C6 C5 -173.4(2) . . . . ?
Y1 N2 C6 C5 1.6(3) . . . . ?
N1 C5 C6 N2 11.1(4) . . . . ?
C4 C5 C6 N2 -170.2(2) . . . . ?
N1 C5 C6 C7 144.9(3) . . . . ?
C4 C5 C6 C7 -36.5(4) . . . . ?
N2 C6 C7 C8 -175.5(3) . . . . ?
C5 C6 C7 C8 55.0(4) . . . . ?
C6 C7 C8 C9 -47.7(6) . . . . ?
C7 C8 C9 C4 18.1(7) . . . . ?
C3 C4 C9 C8 -176.2(4) . . . . ?
C5 C4 C9 C8 2.0(6) . . . . ?
C6 N2 C10 C15 77.4(3) . . . . ?
Y1 N2 C10 C15 -97.8(2) . . . . ?
C6 N2 C10 C11 -105.5(3) . . . . ?
Y1 N2 C10 C11 79.4(3) . . . . ?
C15 C10 C11 C12 0.9(4) . . . . ?
N2 C10 C11 C12 -176.3(2) . . . . ?
C15 C10 C11 C16 -179.4(2) . . . . ?
N2 C10 C11 C16 3.3(4) . . . . ?
C10 C11 C12 C13 -1.7(4) . . . . ?
C16 C11 C12 C13 178.6(3) . . . . ?
C11 C12 C13 C14 1.0(4) . . . . ?
C12 C13 C14 C15 0.7(4) . . . . ?
C13 C14 C15 C10 -1.5(4) . . . . ?
C13 C14 C15 C19 177.5(2) . . . . ?
C11 C10 C15 C14 0.7(4) . . . . ?
N2 C10 C15 C14 177.9(2) . . . . ?
C11 C10 C15 C19 -178.3(2) . . . . ?
N2 C10 C15 C19 -1.1(4) . . . . ?
C12 C11 C16 C17 65.6(3) . . . . ?
C10 C11 C16 C17 -114.1(3) . . . . ?
C12 C11 C16 C18 -58.5(3) . . . . ?
C10 C11 C16 C18 121.8(3) . . . . ?
C14 C15 C19 C20 -59.7(3) . . . . ?
C10 C15 C19 C20 119.3(3) . . . . ?
C14 C15 C19 C21 64.4(3) . . . . ?
C10 C15 C19 C21 -116.6(3) . . . . ?
C24 Si1 C22 Y1 47.2(2) . . . . ?
C23 Si1 C22 Y1 -73.6(2) . . . . ?
C25 Si1 C22 Y1 167.80(17) . . . . ?
C29 Si2 C26 Y1 49.0(2) . . . . ?
C28 Si2 C26 Y1 -71.4(2) . . . . ?
C27 Si2 C26 Y1 170.17(17) . . . . ?
C33 O1 C30 C31 19.8(4) . . . . ?
Y1 O1 C30 C31 -167.0(2) . . . . ?
O1 C30 C31 C32 -28.0(4) . . . . ?
C30 C31 C32 C33 25.7(5) . . . . ?
C31 C32 C33 O1 -13.8(5) . . . . ?
C30 O1 C33 C32 -3.9(4) . . . . ?
Y1 O1 C33 C32 -178.6(3) . . . . ?
